data_7023746
loop_
_publ_author_name
'Adner, David'
'M\"ockel, Stefan'
'Korb, Marcus'
'Buschbeck, Roy'
'R\"uffer, Tobias'
'Schulze, Steffen'
'Mertens, Lutz'
'Hietschold, Michael'
'Mehring, Michael'
'Lang, Heinrich'

_publ_section_title
;
 Copper(ii) and triphenylphosphine copper(i) ethylene glycol carboxylates:
 synthesis, characterisation and copper nanoparticle generation.
;
_journal_issue 44
_journal_name_full 'Dalton transactions (Cambridge, England : 2003)'
_journal_page_first 15599
_journal_page_last 15609
_journal_paper_doi 10.1039/c3dt51913a
_journal_volume 42
_journal_year 2013
_chemical_formula_moiety 'C45 H47 Cu O5 P2'
_chemical_formula_sum 'C45 H47 Cu O5 P2'
_chemical_formula_weight 793.31
_chemical_name_systematic
;
?
;
_space_group_IT_number 2
_symmetry_cell_setting triclinic
_symmetry_space_group_name_Hall '-P 1'
_symmetry_space_group_name_H-M 'P -1'
_atom_sites_solution_hydrogens geom
_atom_sites_solution_primary direct
_atom_sites_solution_secondary difmap
_audit_creation_method SHELXL-97
_cell_angle_alpha 86.456(6)
_cell_angle_beta 89.537(7)
_cell_angle_gamma 64.306(7)
_cell_formula_units_Z 2
_cell_length_a 12.0902(10)
_cell_length_b 13.2571(9)
_cell_length_c 13.3691(10)
_cell_measurement_reflns_used 6161
_cell_measurement_temperature 104.8(4)
_cell_measurement_theta_max 70.3856
_cell_measurement_theta_min 3.3101
_cell_volume 1926.8(3)
_computing_cell_refinement
;
CrysAlisPro, Agilent Technologies,
Version 1.171.35.19 (release 27-10-2011 CrysAlis171 .NET)
(compiled Oct 27 2011,15:02:11)
;
_computing_data_collection
;
CrysAlisPro, Agilent Technologies,
Version 1.171.35.19 (release 27-10-2011 CrysAlis171 .NET)
(compiled Oct 27 2011,15:02:11)
;
_computing_data_reduction
;
CrysAlisPro, Agilent Technologies,
Version 1.171.35.19 (release 27-10-2011 CrysAlis171 .NET)
(compiled Oct 27 2011,15:02:11)
;
_computing_structure_refinement 'SHELXL-97 (Sheldrick, 1997)'
_computing_structure_solution 'SHELXS-97 (Sheldrick, 1990)'
_diffrn_ambient_temperature 104.8(4)
_diffrn_measured_fraction_theta_full 0.991
_diffrn_measured_fraction_theta_max 0.991
_diffrn_measurement_device_type 'Oxford Gemini S'
_diffrn_measurement_method '\w scans'
_diffrn_radiation_monochromator graphite
_diffrn_radiation_source 'fine-focus sealed tube'
_diffrn_radiation_type CuK\a
_diffrn_radiation_wavelength 1.54184
_diffrn_reflns_av_R_equivalents 0.0362
_diffrn_reflns_av_sigmaI/netI 0.0499
_diffrn_reflns_limit_h_max 14
_diffrn_reflns_limit_h_min -14
_diffrn_reflns_limit_k_max 15
_diffrn_reflns_limit_k_min -15
_diffrn_reflns_limit_l_max 11
_diffrn_reflns_limit_l_min -15
_diffrn_reflns_number 14265
_diffrn_reflns_theta_full 66.98
_diffrn_reflns_theta_max 66.98
_diffrn_reflns_theta_min 3.31
_diffrn_standards_decay_% 0
_diffrn_standards_interval_count 50
_diffrn_standards_interval_time 10
_diffrn_standards_number 2
_exptl_absorpt_coefficient_mu 1.954
_exptl_absorpt_correction_T_max 1.00000
_exptl_absorpt_correction_T_min 0.97516
_exptl_absorpt_correction_type multi-scan
_exptl_absorpt_process_details
;
CrysAlisPro, Agilent Technologies,
Version 1.171.35.19 (release 27-10-2011 CrysAlis171 .NET)
(compiled Oct 27 2011,15:02:11)
Empirical absorption correction using spherical harmonics,
implemented in SCALE3 ABSPACK scaling algorithm.
;
_exptl_crystal_colour colorless
_exptl_crystal_density_diffrn 1.367
_exptl_crystal_density_method 'not measured'
_exptl_crystal_description block
_exptl_crystal_F_000 832
_exptl_crystal_size_max 0.3
_exptl_crystal_size_mid 0.25
_exptl_crystal_size_min 0.2
_refine_diff_density_max 1.070
_refine_diff_density_min -0.539
_refine_diff_density_rms 0.094
_refine_ls_extinction_method none
_refine_ls_goodness_of_fit_ref 1.029
_refine_ls_hydrogen_treatment constr
_refine_ls_matrix_type full
_refine_ls_number_parameters 478
_refine_ls_number_reflns 6810
_refine_ls_number_restraints 0
_refine_ls_restrained_S_all 1.029
_refine_ls_R_factor_all 0.0606
_refine_ls_R_factor_gt 0.0549
_refine_ls_shift/su_max 0.001
_refine_ls_shift/su_mean 0.000
_refine_ls_structure_factor_coef Fsqd
_refine_ls_weighting_details 'calc w=1/[\s^2^(Fo^2^)+(0.0987P)^2^+0.8903P] where P=(Fo^2^+2Fc^2^)/3'
_refine_ls_weighting_scheme calc
_refine_ls_wR_factor_gt 0.1424
_refine_ls_wR_factor_ref 0.1482
_reflns_number_gt 6042
_reflns_number_total 6810
_reflns_threshold_expression >2sigma(I)
_cod_data_source_file c3dt51913a.txt
_cod_data_source_block ad-mar13
_cod_original_sg_symbol_H-M P-1
_cod_database_code 7023746

loop_
_symmetry_equiv_pos_as_xyz
'x, y, z'
'-x, -y, -z'

loop_
_atom_site_label
_atom_site_type_symbol
_atom_site_fract_x
_atom_site_fract_y
_atom_site_fract_z
_atom_site_U_iso_or_equiv
_atom_site_adp_type
_atom_site_occupancy
_atom_site_symmetry_multiplicity
_atom_site_calc_flag
_atom_site_refinement_flags
C1 C 0.8062(2) 0.1983(2) 0.58869(19) 0.0229(5) Uani 1 1 d .
C2 C 0.8245(3) 0.2084(2) 0.4741(2) 0.0262(6) Uani 1 1 d .
C3 C 0.7740(3) 0.1358(3) 0.4248(2) 0.0381(7) Uani 1 1 d .
H3A H 0.6895 0.1596 0.4420 0.057 Uiso 1 1 calc R
H3B H 0.8206 0.0588 0.4481 0.057 Uiso 1 1 calc R
H3C H 0.7801 0.1433 0.3534 0.057 Uiso 1 1 calc R
C4 C 0.9582(3) 0.1722(3) 0.4478(2) 0.0349(7) Uani 1 1 d .
H4A H 0.9888 0.2185 0.4793 0.052 Uiso 1 1 calc R
H4B H 0.9650 0.1798 0.3764 0.052 Uiso 1 1 calc R
H4C H 1.0055 0.0953 0.4712 0.052 Uiso 1 1 calc R
C5 C 0.7737(3) 0.4041(3) 0.4691(2) 0.0351(7) Uani 1 1 d .
H5A H 0.8401 0.4099 0.4319 0.042 Uiso 1 1 calc R
H5B H 0.7976 0.3882 0.5395 0.042 Uiso 1 1 calc R
C6 C 0.6571(3) 0.5121(3) 0.4543(2) 0.0364(7) Uani 1 1 d .
H6A H 0.6414 0.5333 0.3832 0.044 Uiso 1 1 calc R
H6B H 0.5883 0.5007 0.4810 0.044 Uiso 1 1 calc R
C7 C 0.5574(3) 0.6990(3) 0.4970(2) 0.0353(7) Uani 1 1 d .
H7A H 0.5435 0.7320 0.5614 0.042 Uiso 1 1 calc R
H7B H 0.4899 0.6805 0.4836 0.042 Uiso 1 1 calc R
C8 C 0.5567(3) 0.7849(3) 0.4171(2) 0.0380(7) Uani 1 1 d .
H8A H 0.5940 0.7481 0.3570 0.046 Uiso 1 1 calc R
H8B H 0.4728 0.8384 0.4005 0.046 Uiso 1 1 calc R
C9 C 0.6092(4) 0.9338(3) 0.3871(3) 0.0478(8) Uani 1 1 d .
H9A H 0.6550 0.9705 0.4131 0.072 Uiso 1 1 calc R
H9B H 0.5240 0.9857 0.3811 0.072 Uiso 1 1 calc R
H9C H 0.6392 0.9080 0.3223 0.072 Uiso 1 1 calc R
C10 C 0.6976(2) -0.0269(2) 0.7978(2) 0.0225(5) Uani 1 1 d .
C11 C 0.7384(2) -0.0444(2) 0.7001(2) 0.0258(5) Uani 1 1 d .
H11 H 0.7619 0.0062 0.6659 0.031 Uiso 1 1 calc R
C12 C 0.7443(3) -0.1376(3) 0.6533(2) 0.0306(6) Uani 1 1 d .
H12 H 0.7719 -0.1490 0.5880 0.037 Uiso 1 1 calc R
C13 C 0.7095(3) -0.2128(2) 0.7035(2) 0.0319(6) Uani 1 1 d .
H13 H 0.7109 -0.2735 0.6712 0.038 Uiso 1 1 calc R
C14 C 0.6724(3) -0.1979(2) 0.8022(2) 0.0305(6) Uani 1 1 d .
H14 H 0.6505 -0.2496 0.8366 0.037 Uiso 1 1 calc R
C15 C 0.6678(3) -0.1060(2) 0.8496(2) 0.0273(6) Uani 1 1 d .
H15 H 0.6448 -0.0971 0.9163 0.033 Uiso 1 1 calc R
C16 C 0.5183(2) 0.1929(2) 0.85189(18) 0.0217(5) Uani 1 1 d .
C17 C 0.4295(3) 0.1540(2) 0.8727(2) 0.0282(6) Uani 1 1 d .
H17 H 0.4533 0.0777 0.8862 0.034 Uiso 1 1 calc R
C18 C 0.3063(3) 0.2281(3) 0.8733(2) 0.0319(6) Uani 1 1 d .
H18 H 0.2479 0.2015 0.8877 0.038 Uiso 1 1 calc R
C19 C 0.2696(3) 0.3426(3) 0.8525(2) 0.0310(6) Uani 1 1 d .
H19 H 0.1868 0.3924 0.8526 0.037 Uiso 1 1 calc R
C20 C 0.3569(3) 0.3819(2) 0.8315(2) 0.0291(6) Uani 1 1 d .
H20 H 0.3329 0.4582 0.8178 0.035 Uiso 1 1 calc R
C21 C 0.4802(3) 0.3074(2) 0.83112(19) 0.0245(5) Uani 1 1 d .
H21 H 0.5383 0.3343 0.8168 0.029 Uiso 1 1 calc R
C22 C 0.7264(2) 0.0567(2) 0.98303(19) 0.0213(5) Uani 1 1 d .
C23 C 0.6445(2) 0.0943(2) 1.0611(2) 0.0246(5) Uani 1 1 d .
H23 H 0.5618 0.1398 1.0469 0.030 Uiso 1 1 calc R
C24 C 0.6858(3) 0.0639(2) 1.1606(2) 0.0290(6) Uani 1 1 d .
H24 H 0.6306 0.0888 1.2125 0.035 Uiso 1 1 calc R
C25 C 0.8088(3) -0.0033(2) 1.1818(2) 0.0323(6) Uani 1 1 d .
H25 H 0.8366 -0.0226 1.2481 0.039 Uiso 1 1 calc R
C26 C 0.8907(3) -0.0419(2) 1.1046(2) 0.0300(6) Uani 1 1 d .
H26 H 0.9733 -0.0878 1.1190 0.036 Uiso 1 1 calc R
C27 C 0.8496(3) -0.0120(2) 1.0056(2) 0.0264(5) Uani 1 1 d .
H27 H 0.9049 -0.0382 0.9540 0.032 Uiso 1 1 calc R
C28 C 0.6762(2) 0.4610(2) 0.82903(19) 0.0204(5) Uani 1 1 d .
C29 C 0.6082(2) 0.4980(2) 0.7395(2) 0.0253(5) Uani 1 1 d .
H29 H 0.6398 0.4608 0.6817 0.030 Uiso 1 1 calc R
C30 C 0.4936(3) 0.5901(2) 0.7356(2) 0.0268(6) Uani 1 1 d .
H30 H 0.4494 0.6151 0.6753 0.032 Uiso 1 1 calc R
C31 C 0.4461(3) 0.6439(2) 0.8220(2) 0.0280(6) Uani 1 1 d .
H31 H 0.3689 0.7044 0.8202 0.034 Uiso 1 1 calc R
C32 C 0.5131(3) 0.6080(2) 0.9115(2) 0.0299(6) Uani 1 1 d .
H32 H 0.4810 0.6450 0.9693 0.036 Uiso 1 1 calc R
C33 C 0.6280(3) 0.5170(2) 0.9148(2) 0.0256(5) Uani 1 1 d .
H33 H 0.6729 0.4934 0.9748 0.031 Uiso 1 1 calc R
C34 C 0.8868(2) 0.3188(2) 0.95423(19) 0.0225(5) Uani 1 1 d .
C35 C 0.8522(3) 0.2631(2) 1.0313(2) 0.0265(6) Uani 1 1 d .
H35 H 0.7956 0.2352 1.0185 0.032 Uiso 1 1 calc R
C36 C 0.9020(3) 0.2494(3) 1.1270(2) 0.0313(6) Uani 1 1 d .
H36 H 0.8778 0.2129 1.1781 0.038 Uiso 1 1 calc R
C37 C 0.9871(3) 0.2893(3) 1.1471(2) 0.0343(6) Uani 1 1 d .
H37 H 1.0211 0.2789 1.2113 0.041 Uiso 1 1 calc R
C38 C 1.0217(3) 0.3452(3) 1.0710(2) 0.0343(7) Uani 1 1 d .
H38 H 1.0788 0.3725 1.0842 0.041 Uiso 1 1 calc R
C39 C 0.9710(3) 0.3604(2) 0.9751(2) 0.0287(6) Uani 1 1 d .
H39 H 0.9936 0.3987 0.9245 0.034 Uiso 1 1 calc R
C40 C 0.9171(2) 0.3724(2) 0.74644(18) 0.0207(5) Uani 1 1 d .
C41 C 0.8998(3) 0.4829(2) 0.7275(2) 0.0273(6) Uani 1 1 d .
H41 H 0.8375 0.5404 0.7591 0.033 Uiso 1 1 calc R
C42 C 0.9751(3) 0.5071(3) 0.6618(2) 0.0333(6) Uani 1 1 d .
H42 H 0.9624 0.5811 0.6485 0.040 Uiso 1 1 calc R
C43 C 1.0698(3) 0.4214(3) 0.6156(2) 0.0312(6) Uani 1 1 d .
H43 H 1.1209 0.4379 0.5720 0.037 Uiso 1 1 calc R
C44 C 1.0877(2) 0.3122(3) 0.6342(2) 0.0282(6) Uani 1 1 d .
H44 H 1.1514 0.2548 0.6036 0.034 Uiso 1 1 calc R
C45 C 1.0109(2) 0.2872(2) 0.6989(2) 0.0248(5) Uani 1 1 d .
H45 H 1.0223 0.2134 0.7103 0.030 Uiso 1 1 calc R
O1 O 0.70536(18) 0.26342(17) 0.62376(14) 0.0280(4) Uani 1 1 d .
O2 O 0.89157(18) 0.12384(16) 0.64198(14) 0.0271(4) Uani 1 1 d .
O3 O 0.7474(2) 0.31876(17) 0.43328(15) 0.0341(5) Uani 1 1 d .
O4 O 0.6680(2) 0.59899(18) 0.50314(17) 0.0370(5) Uani 1 1 d .
O5 O 0.6230(2) 0.84150(18) 0.45282(16) 0.0359(5) Uani 1 1 d .
P1 P 0.68372(6) 0.10179(5) 0.85139(4) 0.01955(17) Uani 1 1 d .
P2 P 0.81949(5) 0.33263(5) 0.82905(4) 0.01865(16) Uani 1 1 d .
Cu1 Cu 0.77971(3) 0.19385(3) 0.77491(3) 0.02035(14) Uani 1 1 d .

loop_
_atom_site_aniso_label
_atom_site_aniso_U_11
_atom_site_aniso_U_22
_atom_site_aniso_U_33
_atom_site_aniso_U_23
_atom_site_aniso_U_13
_atom_site_aniso_U_12
C1 0.0255(13) 0.0236(12) 0.0228(13) -0.0003(10) 0.0010(10) -0.0138(11)
C2 0.0262(14) 0.0234(13) 0.0230(13) 0.0021(10) 0.0023(10) -0.0056(11)
C3 0.0355(16) 0.0499(19) 0.0254(14) -0.0047(13) -0.0020(12) -0.0150(14)
C4 0.0287(15) 0.0399(16) 0.0295(14) 0.0005(12) 0.0067(12) -0.0092(13)
C5 0.0306(15) 0.0324(15) 0.0409(16) 0.0049(12) 0.0044(12) -0.0133(13)
C6 0.0350(16) 0.0342(16) 0.0354(16) 0.0024(12) -0.0053(13) -0.0113(13)
C7 0.0309(15) 0.0327(15) 0.0436(17) 0.0035(13) -0.0035(13) -0.0156(13)
C8 0.0331(16) 0.0396(17) 0.0398(17) 0.0019(13) -0.0108(13) -0.0149(14)
C9 0.056(2) 0.0336(17) 0.053(2) 0.0144(15) -0.0095(17) -0.0201(16)
C10 0.0183(12) 0.0212(12) 0.0256(13) 0.0012(10) -0.0030(10) -0.0067(10)
C11 0.0256(13) 0.0261(13) 0.0240(13) 0.0047(10) -0.0024(10) -0.0103(11)
C12 0.0304(14) 0.0332(14) 0.0251(13) -0.0042(11) -0.0014(11) -0.0106(12)
C13 0.0277(14) 0.0238(13) 0.0418(16) -0.0035(12) -0.0068(12) -0.0088(11)
C14 0.0264(14) 0.0246(13) 0.0401(16) 0.0049(11) -0.0014(12) -0.0114(11)
C15 0.0243(13) 0.0265(13) 0.0306(14) 0.0029(11) 0.0031(11) -0.0112(11)
C16 0.0201(12) 0.0255(13) 0.0183(11) 0.0021(9) -0.0011(9) -0.0092(10)
C17 0.0255(14) 0.0280(13) 0.0307(14) 0.0046(11) 0.0008(11) -0.0120(12)
C18 0.0225(14) 0.0378(16) 0.0361(15) 0.0028(12) 0.0017(11) -0.0146(12)
C19 0.0201(13) 0.0361(15) 0.0308(14) 0.0011(12) 0.0004(11) -0.0069(12)
C20 0.0274(14) 0.0254(13) 0.0306(14) 0.0011(11) -0.0011(11) -0.0081(12)
C21 0.0242(13) 0.0262(13) 0.0237(12) 0.0021(10) -0.0019(10) -0.0120(11)
C22 0.0244(12) 0.0186(11) 0.0221(12) 0.0027(9) -0.0001(10) -0.0110(10)
C23 0.0241(13) 0.0218(12) 0.0250(13) 0.0029(10) 0.0028(10) -0.0080(10)
C24 0.0358(15) 0.0249(13) 0.0215(13) 0.0012(10) 0.0060(11) -0.0091(12)
C25 0.0430(17) 0.0250(13) 0.0237(13) 0.0048(11) -0.0028(12) -0.0108(13)
C26 0.0260(14) 0.0282(14) 0.0278(14) 0.0056(11) -0.0060(11) -0.0052(11)
C27 0.0230(13) 0.0265(13) 0.0267(13) 0.0014(10) 0.0041(10) -0.0085(11)
C28 0.0185(12) 0.0198(12) 0.0234(12) 0.0019(9) 0.0027(10) -0.0092(10)
C29 0.0229(13) 0.0256(13) 0.0227(12) -0.0019(10) 0.0014(10) -0.0061(11)
C30 0.0237(13) 0.0249(13) 0.0281(13) 0.0042(10) -0.0045(11) -0.0078(11)
C31 0.0211(13) 0.0226(13) 0.0349(15) 0.0008(11) 0.0041(11) -0.0049(11)
C32 0.0299(14) 0.0274(13) 0.0259(13) -0.0050(11) 0.0075(11) -0.0059(12)
C33 0.0267(13) 0.0267(13) 0.0212(12) 0.0003(10) 0.0002(10) -0.0099(11)
C34 0.0167(11) 0.0216(12) 0.0247(12) 0.0018(10) -0.0001(9) -0.0044(10)
C35 0.0248(13) 0.0308(14) 0.0249(13) 0.0014(11) 0.0007(10) -0.0134(11)
C36 0.0337(15) 0.0366(15) 0.0227(13) 0.0054(11) 0.0007(11) -0.0153(13)
C37 0.0330(15) 0.0388(16) 0.0266(14) 0.0054(12) -0.0106(12) -0.0123(13)
C38 0.0338(16) 0.0396(16) 0.0332(15) 0.0035(12) -0.0090(12) -0.0200(14)
C39 0.0253(13) 0.0326(14) 0.0293(14) 0.0066(11) -0.0040(11) -0.0147(12)
C40 0.0192(12) 0.0262(12) 0.0172(11) 0.0026(9) -0.0009(9) -0.0109(10)
C41 0.0251(13) 0.0248(13) 0.0297(14) -0.0004(11) 0.0048(11) -0.0089(11)
C42 0.0360(16) 0.0289(14) 0.0372(15) 0.0075(12) 0.0017(12) -0.0175(13)
C43 0.0271(14) 0.0417(16) 0.0289(14) 0.0040(12) 0.0037(11) -0.0196(13)
C44 0.0200(13) 0.0380(15) 0.0255(13) -0.0027(11) 0.0031(10) -0.0115(11)
C45 0.0214(12) 0.0250(13) 0.0250(13) 0.0025(10) -0.0011(10) -0.0076(11)
O1 0.0252(10) 0.0338(10) 0.0212(9) 0.0002(7) 0.0027(7) -0.0096(8)
O2 0.0296(10) 0.0267(9) 0.0226(9) 0.0030(7) 0.0008(8) -0.0106(8)
O3 0.0349(11) 0.0307(11) 0.0284(10) 0.0052(8) -0.0005(8) -0.0074(9)
O4 0.0280(11) 0.0341(11) 0.0487(13) 0.0008(9) -0.0014(9) -0.0139(9)
O5 0.0379(12) 0.0344(11) 0.0374(11) 0.0028(9) -0.0030(9) -0.0181(10)
P1 0.0185(3) 0.0210(3) 0.0190(3) 0.0028(2) 0.0008(2) -0.0089(3)
P2 0.0161(3) 0.0189(3) 0.0189(3) 0.0023(2) 0.0006(2) -0.0062(2)
Cu1 0.0198(2) 0.0215(2) 0.0196(2) 0.00231(14) 0.00189(14) -0.00924(16)

loop_
_atom_type_symbol
_atom_type_description
_atom_type_scat_dispersion_real
_atom_type_scat_dispersion_imag
_atom_type_scat_source
C C 0.0181 0.0091 'International Tables Vol C Tables 4.2.6.8 and 6.1.1.4'
O O 0.0492 0.0322 'International Tables Vol C Tables 4.2.6.8 and 6.1.1.4'
P P 0.2955 0.4335 'International Tables Vol C Tables 4.2.6.8 and 6.1.1.4'
Cu Cu -1.9646 0.5888 'International Tables Vol C Tables 4.2.6.8 and 6.1.1.4'
H H 0.0000 0.0000 'International Tables Vol C Tables 4.2.6.8 and 6.1.1.4'

loop_
_geom_angle_atom_site_label_1
_geom_angle_atom_site_label_2
_geom_angle_atom_site_label_3
_geom_angle
O1 C1 O2 123.0(2)
O1 C1 C2 118.2(2)
O2 C1 C2 118.8(2)
O1 C1 Cu1 61.10(13)
O2 C1 Cu1 62.15(13)
C2 C1 Cu1 175.93(18)
O3 C2 C4 112.2(2)
O3 C2 C3 103.2(2)
C4 C2 C3 110.4(2)
O3 C2 C1 110.6(2)
C4 C2 C1 112.5(2)
C3 C2 C1 107.4(2)
C2 C3 H3A 109.5
C2 C3 H3B 109.5
H3A C3 H3B 109.5
C2 C3 H3C 109.5
H3A C3 H3C 109.5
H3B C3 H3C 109.5
C2 C4 H4A 109.5
C2 C4 H4B 109.5
H4A C4 H4B 109.5
C2 C4 H4C 109.5
H4A C4 H4C 109.5
H4B C4 H4C 109.5
O3 C5 C6 106.4(3)
O3 C5 H5A 110.4
C6 C5 H5A 110.4
O3 C5 H5B 110.4
C6 C5 H5B 110.4
H5A C5 H5B 108.6
O4 C6 C5 110.4(3)
O4 C6 H6A 109.6
C5 C6 H6A 109.6
O4 C6 H6B 109.6
C5 C6 H6B 109.6
H6A C6 H6B 108.1
O4 C7 C8 113.8(3)
O4 C7 H7A 108.8
C8 C7 H7A 108.8
O4 C7 H7B 108.8
C8 C7 H7B 108.8
H7A C7 H7B 107.7
O5 C8 C7 109.3(2)
O5 C8 H8A 109.8
C7 C8 H8A 109.8
O5 C8 H8B 109.8
C7 C8 H8B 109.8
H8A C8 H8B 108.3
O5 C9 H9A 109.5
O5 C9 H9B 109.5
H9A C9 H9B 109.5
O5 C9 H9C 109.5
H9A C9 H9C 109.5
H9B C9 H9C 109.5
C11 C10 C15 119.3(2)
C11 C10 P1 117.5(2)
C15 C10 P1 123.2(2)
C10 C11 C12 120.2(3)
C10 C11 H11 119.9
C12 C11 H11 119.9
C13 C12 C11 120.2(3)
C13 C12 H12 119.9
C11 C12 H12 119.9
C12 C13 C14 120.0(3)
C12 C13 H13 120.0
C14 C13 H13 120.0
C15 C14 C13 120.0(3)
C15 C14 H14 120.0
C13 C14 H14 120.0
C14 C15 C10 120.3(3)
C14 C15 H15 119.9
C10 C15 H15 119.9
C21 C16 C17 118.6(2)
C21 C16 P1 117.5(2)
C17 C16 P1 123.9(2)
C18 C17 C16 120.6(3)
C18 C17 H17 119.7
C16 C17 H17 119.7
C17 C18 C19 120.1(3)
C17 C18 H18 119.9
C19 C18 H18 119.9
C20 C19 C18 119.7(3)
C20 C19 H19 120.1
C18 C19 H19 120.1
C19 C20 C21 120.0(3)
C19 C20 H20 120.0
C21 C20 H20 120.0
C20 C21 C16 121.0(3)
C20 C21 H21 119.5
C16 C21 H21 119.5
C27 C22 C23 119.0(2)
C27 C22 P1 117.3(2)
C23 C22 P1 123.5(2)
C22 C23 C24 120.4(3)
C22 C23 H23 119.8
C24 C23 H23 119.8
C25 C24 C23 119.9(3)
C25 C24 H24 120.0
C23 C24 H24 120.0
C24 C25 C26 120.1(3)
C24 C25 H25 120.0
C26 C25 H25 120.0
C25 C26 C27 120.0(3)
C25 C26 H26 120.0
C27 C26 H26 120.0
C26 C27 C22 120.6(3)
C26 C27 H27 119.7
C22 C27 H27 119.7
C33 C28 C29 119.1(2)
C33 C28 P2 123.2(2)
C29 C28 P2 117.5(2)
C30 C29 C28 120.8(2)
C30 C29 H29 119.6
C28 C29 H29 119.6
C31 C30 C29 119.4(2)
C31 C30 H30 120.3
C29 C30 H30 120.3
C30 C31 C32 120.3(2)
C30 C31 H31 119.8
C32 C31 H31 119.8
C31 C32 C33 120.1(3)
C31 C32 H32 120.0
C33 C32 H32 120.0
C28 C33 C32 120.3(2)
C28 C33 H33 119.9
C32 C33 H33 119.9
C39 C34 C35 119.0(2)
C39 C34 P2 122.8(2)
C35 C34 P2 118.2(2)
C36 C35 C34 120.2(3)
C36 C35 H35 119.9
C34 C35 H35 119.9
C37 C36 C35 120.7(3)
C37 C36 H36 119.7
C35 C36 H36 119.7
C36 C37 C38 119.5(3)
C36 C37 H37 120.2
C38 C37 H37 120.2
C37 C38 C39 120.0(3)
C37 C38 H38 120.0
C39 C38 H38 120.0
C34 C39 C38 120.5(3)
C34 C39 H39 119.7
C38 C39 H39 119.7
C45 C40 C41 119.3(2)
C45 C40 P2 117.3(2)
C41 C40 P2 123.4(2)
C42 C41 C40 120.2(3)
C42 C41 H41 119.9
C40 C41 H41 119.9
C41 C42 C43 120.3(3)
C41 C42 H42 119.9
C43 C42 H42 119.9
C44 C43 C42 119.9(3)
C44 C43 H43 120.0
C42 C43 H43 120.0
C43 C44 C45 120.2(3)
C43 C44 H44 119.9
C45 C44 H44 119.9
C40 C45 C44 120.1(3)
C40 C45 H45 119.9
C44 C45 H45 119.9
C1 O1 Cu1 88.84(15)
C1 O2 Cu1 87.69(16)
C5 O3 C2 114.7(2)
C6 O4 C7 111.9(2)
C9 O5 C8 111.3(2)
C22 P1 C10 102.79(11)
C22 P1 C16 104.71(12)
C10 P1 C16 105.09(12)
C22 P1 Cu1 115.92(8)
C10 P1 Cu1 117.51(9)
C16 P1 Cu1 109.56(8)
C40 P2 C28 103.39(11)
C40 P2 C34 104.15(12)
C28 P2 C34 104.40(12)
C40 P2 Cu1 114.25(9)
C28 P2 Cu1 108.91(8)
C34 P2 Cu1 120.10(9)
O1 Cu1 O2 60.13(7)
O1 Cu1 P1 113.11(6)
O2 Cu1 P1 119.12(5)
O1 Cu1 P2 100.77(6)
O2 Cu1 P2 109.88(5)
P1 Cu1 P2 129.50(3)
O1 Cu1 C1 30.06(8)
O2 Cu1 C1 30.15(8)
P1 Cu1 C1 122.22(6)
P2 Cu1 C1 106.02(6)

loop_
_geom_bond_atom_site_label_1
_geom_bond_atom_site_label_2
_geom_bond_distance
C1 O1 1.257(3)
C1 O2 1.261(3)
C1 C2 1.552(4)
C1 Cu1 2.508(3)
C2 O3 1.426(3)
C2 C4 1.519(4)
C2 C3 1.526(4)
C3 H3A 0.9600
C3 H3B 0.9600
C3 H3C 0.9600
C4 H4A 0.9600
C4 H4B 0.9600
C4 H4C 0.9600
C5 O3 1.412(4)
C5 C6 1.515(4)
C5 H5A 0.9700
C5 H5B 0.9700
C6 O4 1.414(4)
C6 H6A 0.9700
C6 H6B 0.9700
C7 O4 1.416(4)
C7 C8 1.510(4)
C7 H7A 0.9700
C7 H7B 0.9700
C8 O5 1.416(4)
C8 H8A 0.9700
C8 H8B 0.9700
C9 O5 1.410(4)
C9 H9A 0.9600
C9 H9B 0.9600
C9 H9C 0.9600
C10 C11 1.389(4)
C10 C15 1.394(4)
C10 P1 1.832(3)
C11 C12 1.393(4)
C11 H11 0.9300
C12 C13 1.377(4)
C12 H12 0.9300
C13 C14 1.389(4)
C13 H13 0.9300
C14 C15 1.388(4)
C14 H14 0.9300
C15 H15 0.9300
C16 C21 1.393(4)
C16 C17 1.397(4)
C16 P1 1.834(3)
C17 C18 1.384(4)
C17 H17 0.9300
C18 C19 1.394(4)
C18 H18 0.9300
C19 C20 1.385(4)
C19 H19 0.9300
C20 C21 1.386(4)
C20 H20 0.9300
C21 H21 0.9300
C22 C27 1.392(4)
C22 C23 1.392(4)
C22 P1 1.827(3)
C23 C24 1.397(4)
C23 H23 0.9300
C24 C25 1.383(4)
C24 H24 0.9300
C25 C26 1.385(4)
C25 H25 0.9300
C26 C27 1.390(4)
C26 H26 0.9300
C27 H27 0.9300
C28 C33 1.388(4)
C28 C29 1.393(4)
C28 P2 1.828(3)
C29 C30 1.393(4)
C29 H29 0.9300
C30 C31 1.381(4)
C30 H30 0.9300
C31 C32 1.387(4)
C31 H31 0.9300
C32 C33 1.389(4)
C32 H32 0.9300
C33 H33 0.9300
C34 C39 1.389(4)
C34 C35 1.396(4)
C34 P2 1.830(3)
C35 C36 1.385(4)
C35 H35 0.9300
C36 C37 1.381(5)
C36 H36 0.9300
C37 C38 1.388(4)
C37 H37 0.9300
C38 C39 1.391(4)
C38 H38 0.9300
C39 H39 0.9300
C40 C45 1.390(4)
C40 C41 1.393(4)
C40 P2 1.827(2)
C41 C42 1.381(4)
C41 H41 0.9300
C42 C43 1.389(5)
C42 H42 0.9300
C43 C44 1.375(4)
C43 H43 0.9300
C44 C45 1.392(4)
C44 H44 0.9300
C45 H45 0.9300
O1 Cu1 2.1959(19)
O2 Cu1 2.2193(19)
P1 Cu1 2.2218(7)
P2 Cu1 2.2533(7)

loop_
_geom_torsion_atom_site_label_1
_geom_torsion_atom_site_label_2
_geom_torsion_atom_site_label_3
_geom_torsion_atom_site_label_4
_geom_torsion
O1 C1 C2 O3 25.4(3)
O2 C1 C2 O3 -156.2(2)
Cu1 C1 C2 O3 -54(3)
O1 C1 C2 C4 151.8(3)
O2 C1 C2 C4 -29.8(4)
Cu1 C1 C2 C4 72(3)
O1 C1 C2 C3 -86.5(3)
O2 C1 C2 C3 91.9(3)
Cu1 C1 C2 C3 -166(3)
O3 C5 C6 O4 170.2(2)
O4 C7 C8 O5 -79.0(3)
C15 C10 C11 C12 2.8(4)
P1 C10 C11 C12 -176.4(2)
C10 C11 C12 C13 0.1(4)
C11 C12 C13 C14 -2.2(4)
C12 C13 C14 C15 1.4(4)
C13 C14 C15 C10 1.6(4)
C11 C10 C15 C14 -3.6(4)
P1 C10 C15 C14 175.6(2)
C21 C16 C17 C18 -0.5(4)
P1 C16 C17 C18 178.9(2)
C16 C17 C18 C19 0.4(4)
C17 C18 C19 C20 -0.3(4)
C18 C19 C20 C21 0.2(4)
C19 C20 C21 C16 -0.2(4)
C17 C16 C21 C20 0.4(4)
P1 C16 C21 C20 -179.0(2)
C27 C22 C23 C24 0.4(4)
P1 C22 C23 C24 -174.5(2)
C22 C23 C24 C25 0.4(4)
C23 C24 C25 C26 -1.0(4)
C24 C25 C26 C27 0.8(5)
C25 C26 C27 C22 0.1(4)
C23 C22 C27 C26 -0.7(4)
P1 C22 C27 C26 174.5(2)
C33 C28 C29 C30 0.1(4)
P2 C28 C29 C30 175.0(2)
C28 C29 C30 C31 -1.1(4)
C29 C30 C31 C32 1.3(4)
C30 C31 C32 C33 -0.6(4)
C29 C28 C33 C32 0.6(4)
P2 C28 C33 C32 -173.9(2)
C31 C32 C33 C28 -0.4(4)
C39 C34 C35 C36 -0.3(4)
P2 C34 C35 C36 179.2(2)
C34 C35 C36 C37 -0.7(5)
C35 C36 C37 C38 0.9(5)
C36 C37 C38 C39 -0.2(5)
C35 C34 C39 C38 1.1(4)
P2 C34 C39 C38 -178.4(2)
C37 C38 C39 C34 -0.8(5)
C45 C40 C41 C42 0.2(4)
P2 C40 C41 C42 -178.1(2)
C40 C41 C42 C43 -1.1(4)
C41 C42 C43 C44 0.8(5)
C42 C43 C44 C45 0.4(4)
C41 C40 C45 C44 0.9(4)
P2 C40 C45 C44 179.4(2)
C43 C44 C45 C40 -1.2(4)
O2 C1 O1 Cu1 6.3(3)
C2 C1 O1 Cu1 -175.4(2)
O1 C1 O2 Cu1 -6.2(3)
C2 C1 O2 Cu1 175.5(2)
C6 C5 O3 C2 -156.8(2)
C4 C2 O3 C5 -62.4(3)
C3 C2 O3 C5 178.7(2)
C1 C2 O3 C5 64.1(3)
C5 C6 O4 C7 -175.7(2)
C8 C7 O4 C6 -100.2(3)
C7 C8 O5 C9 -171.0(3)
C27 C22 P1 C10 72.1(2)
C23 C22 P1 C10 -112.9(2)
C27 C22 P1 C16 -178.3(2)
C23 C22 P1 C16 -3.3(3)
C27 C22 P1 Cu1 -57.5(2)
C23 C22 P1 Cu1 117.5(2)
C11 C10 P1 C22 -145.1(2)
C15 C10 P1 C22 35.7(2)
C11 C10 P1 C16 105.6(2)
C15 C10 P1 C16 -73.6(2)
C11 C10 P1 Cu1 -16.5(2)
C15 C10 P1 Cu1 164.31(19)
C21 C16 P1 C22 108.9(2)
C17 C16 P1 C22 -70.4(3)
C21 C16 P1 C10 -143.1(2)
C17 C16 P1 C10 37.5(3)
C21 C16 P1 Cu1 -16.0(2)
C17 C16 P1 Cu1 164.6(2)
C45 C40 P2 C28 -155.0(2)
C41 C40 P2 C28 23.4(2)
C45 C40 P2 C34 96.2(2)
C41 C40 P2 C34 -85.5(2)
C45 C40 P2 Cu1 -36.8(2)
C41 C40 P2 Cu1 141.6(2)
C33 C28 P2 C40 -118.7(2)
C29 C28 P2 C40 66.6(2)
C33 C28 P2 C34 -10.0(2)
C29 C28 P2 C34 175.3(2)
C33 C28 P2 Cu1 119.4(2)
C29 C28 P2 Cu1 -55.2(2)
C39 C34 P2 C40 14.7(3)
C35 C34 P2 C40 -164.7(2)
C39 C34 P2 C28 -93.4(2)
C35 C34 P2 C28 87.1(2)
C39 C34 P2 Cu1 144.2(2)
C35 C34 P2 Cu1 -35.3(2)
C1 O1 Cu1 O2 -3.43(14)
C1 O1 Cu1 P1 -114.84(14)
C1 O1 Cu1 P2 103.43(14)
C1 O2 Cu1 O1 3.42(14)
C1 O2 Cu1 P1 104.85(14)
C1 O2 Cu1 P2 -87.80(15)
C22 P1 Cu1 O1 -172.44(11)
C10 P1 Cu1 O1 65.51(11)
C16 P1 Cu1 O1 -54.26(11)
C22 P1 Cu1 O2 120.03(11)
C10 P1 Cu1 O2 -2.02(11)
C16 P1 Cu1 O2 -121.79(10)
C22 P1 Cu1 P2 -44.49(10)
C10 P1 Cu1 P2 -166.53(9)
C16 P1 Cu1 P2 73.69(9)
C22 P1 Cu1 C1 155.05(12)
C10 P1 Cu1 C1 33.01(12)
C16 P1 Cu1 C1 -86.77(12)
C40 P2 Cu1 O1 -54.39(10)
C28 P2 Cu1 O1 60.62(10)
C34 P2 Cu1 O1 -179.22(11)
C40 P2 Cu1 O2 7.55(10)
C28 P2 Cu1 O2 122.56(10)
C34 P2 Cu1 O2 -117.28(11)
C40 P2 Cu1 P1 173.19(9)
C28 P2 Cu1 P1 -71.80(9)
C34 P2 Cu1 P1 48.36(10)
C40 P2 Cu1 C1 -23.93(11)
C28 P2 Cu1 C1 91.08(11)
C34 P2 Cu1 C1 -148.76(11)
O2 C1 Cu1 O1 -174.1(2)
C2 C1 Cu1 O1 82(3)
O1 C1 Cu1 O2 174.1(2)
C2 C1 Cu1 O2 -104(3)
O1 C1 Cu1 P1 80.63(15)
O2 C1 Cu1 P1 -93.44(15)
C2 C1 Cu1 P1 162(3)
O1 C1 Cu1 P2 -83.80(15)
O2 C1 Cu1 P2 102.13(14)
C2 C1 Cu1 P2 -2(3)
